data_7036186
loop_
_publ_author_name
'Chapman, Michael R.'
'Lake, Benjamin R. M.'
'Pask, Christopher M.'
'Nguyen, Bao N.'
'Willans, Charlotte E.'

_publ_section_title
;
 Solid-state structure, solution-state behaviour and catalytic activity of
 electronically divergent C,N-chelating palladium-N-heterocyclic carbene
 complexes.
;
_journal_issue 36
_journal_name_full 'Dalton transactions (Cambridge, England : 2003)'
_journal_page_first 15938
_journal_page_last 15948
_journal_paper_doi 10.1039/c5dt02194d
_journal_volume 44
_journal_year 2015
_chemical_formula_moiety 'C24 H26 N6 Pd, 2(F6 P)'
_chemical_formula_sum 'C24 H26 F12 N6 P2 Pd'
_chemical_formula_weight 794.85
_chemical_name_systematic 7e
_space_group_IT_number 2
_symmetry_cell_setting triclinic
_symmetry_space_group_name_Hall '-P 1'
_symmetry_space_group_name_H-M 'P -1'
_atom_sites_solution_hydrogens geom
_atom_sites_solution_primary direct
_atom_sites_solution_secondary difmap
_audit_creation_method SHELXL-97
_audit_update_record
;
2015-06-09 deposited with the CCDC.
2015-08-11 downloaded from the CCDC.
;
_cell_angle_alpha 96.373(3)
_cell_angle_beta 98.659(3)
_cell_angle_gamma 97.265(3)
_cell_formula_units_Z 2
_cell_length_a 8.1012(3)
_cell_length_b 10.9063(4)
_cell_length_c 16.9064(7)
_cell_measurement_reflns_used 6910
_cell_measurement_temperature 99.9(4)
_cell_measurement_theta_max 30.7200
_cell_measurement_theta_min 3.7380
_cell_volume 1451.93(10)
_computing_cell_refinement
;
CrysAlisPro, Agilent Technologies,
Version 1.171.36.28e (release 10-06-2013 CrysAlis171 .NET)
(compiled Jun 10 2013,11:58:50)
;
_computing_data_collection
;
CrysAlisPro, Agilent Technologies,
Version 1.171.36.28e (release 10-06-2013 CrysAlis171 .NET)
(compiled Jun 10 2013,11:58:50)
;
_computing_data_reduction
;
CrysAlisPro, Agilent Technologies,
Version 1.171.36.28e (release 10-06-2013 CrysAlis171 .NET)
(compiled Jun 10 2013,11:58:50)
;
_computing_molecular_graphics 'ORTEP-III Version 1.08 (Farrugia, 2005)'
_computing_publication_material
;
enCIFer: A program for viewing, editing and visualising CIFs.
F. H. Allen, O. Johnson, G. P. Shields, B. R. Smith, M. Towler,
J. Applied Cryst., 37, 331-334, 2004
;
_computing_structure_refinement
;
SHELXS-97 (Sheldrick, G. M.    Acta Cryst. (2008). A64, 112)
XSeed (L.J.Barbour, J.Supramol. Chem., 2003, 1, 189.)
;
_computing_structure_solution
;
SHELXS-97 (Sheldrick, G. M.    Acta Cryst. (2008). A64, 112)
XSeed (L.J.Barbour, J.Supramol. Chem., 2003, 1, 189.)
;
_diffrn_ambient_temperature 99.9(4)
_diffrn_detector_area_resol_mean 5.3095
_diffrn_measured_fraction_theta_full 0.991
_diffrn_measured_fraction_theta_max 0.991
_diffrn_measurement_device_type 'SuperNova, Dual, Cu at zero, Atlas'
_diffrn_measurement_method '\w scans'
_diffrn_radiation_monochromator mirror
_diffrn_radiation_source 'SuperNova (Mo) X-ray Source'
_diffrn_radiation_type MoK\a
_diffrn_radiation_wavelength 0.71073
_diffrn_reflns_av_R_equivalents 0.0318
_diffrn_reflns_av_sigmaI/netI 0.0555
_diffrn_reflns_limit_h_max 10
_diffrn_reflns_limit_h_min -10
_diffrn_reflns_limit_k_max 14
_diffrn_reflns_limit_k_min -13
_diffrn_reflns_limit_l_max 21
_diffrn_reflns_limit_l_min -22
_diffrn_reflns_number 14671
_diffrn_reflns_theta_full 28.28
_diffrn_reflns_theta_max 28.28
_diffrn_reflns_theta_min 2.90
_diffrn_standards_decay_% 0
_diffrn_standards_interval_count 0
_diffrn_standards_interval_time 0
_diffrn_standards_number 0
_exptl_absorpt_coefficient_mu 0.855
_exptl_absorpt_correction_T_max 0.9748
_exptl_absorpt_correction_T_min 0.9118
_exptl_absorpt_correction_type multi-scan
_exptl_absorpt_process_details
;
CrysAlisPro, Agilent Technologies,
Version 1.171.36.32 (release 02-08-2013 CrysAlis171 .NET)
(compiled Aug  2 2013,16:46:58)
Empirical absorption correction using spherical harmonics,
 implemented in SCALE3 ABSPACK scaling algorithm.
;
_exptl_crystal_colour colourless
_exptl_crystal_density_diffrn 1.818
_exptl_crystal_density_method 'not measured'
_exptl_crystal_description plate
_exptl_crystal_F_000 792
_exptl_crystal_size_max 0.11
_exptl_crystal_size_mid 0.07
_exptl_crystal_size_min 0.03
_refine_diff_density_max 1.137
_refine_diff_density_min -0.791
_refine_diff_density_rms 0.106
_refine_ls_extinction_method none
_refine_ls_goodness_of_fit_ref 1.047
_refine_ls_hydrogen_treatment constr
_refine_ls_matrix_type full
_refine_ls_number_parameters 406
_refine_ls_number_reflns 7152
_refine_ls_number_restraints 0
_refine_ls_restrained_S_all 1.047
_refine_ls_R_factor_all 0.0521
_refine_ls_R_factor_gt 0.0403
_refine_ls_shift/su_max 0.001
_refine_ls_shift/su_mean 0.000
_refine_ls_structure_factor_coef Fsqd
_refine_ls_weighting_details 'calc w=1/[\s^2^(Fo^2^)+(0.0312P)^2^+1.6538P] where P=(Fo^2^+2Fc^2^)/3'
_refine_ls_weighting_scheme calc
_refine_ls_wR_factor_gt 0.0835
_refine_ls_wR_factor_ref 0.0896
_reflns_number_gt 6083
_reflns_number_total 7152
_reflns_threshold_expression >2sigma(I)
_cod_data_source_file c5dt02194d2.cif
_cod_data_source_block e:\mrc055\mrc055
_cod_depositor_comments 'Adding full bibliography for 7036182--7036191.cif.'
_cod_database_code 7036186

loop_
_symmetry_equiv_pos_as_xyz
'x, y, z'
'-x, -y, -z'

loop_
_atom_site_label
_atom_site_type_symbol
_atom_site_fract_x
_atom_site_fract_y
_atom_site_fract_z
_atom_site_U_iso_or_equiv
_atom_site_adp_type
_atom_site_occupancy
_atom_site_symmetry_multiplicity
_atom_site_calc_flag
_atom_site_refinement_flags
Pd1 Pd 0.88864(3) 0.291095(19) 0.238762(13) 0.01245(7) Uani 1 1 d .
P1 P 0.24169(10) 0.64257(8) 0.42160(5) 0.02172(18) Uani 1 1 d .
P2 P 0.31142(11) 0.77701(9) 0.04260(5) 0.0273(2) Uani 1 1 d .
F3 F 0.3870(3) 0.5778(3) 0.46923(16) 0.0608(8) Uani 1 1 d .
F1 F 0.3554(4) 0.6613(3) 0.35437(17) 0.0742(10) Uani 1 1 d .
F4 F 0.3229(3) 0.7762(2) 0.46931(15) 0.0475(6) Uani 1 1 d .
F10 F 0.3692(3) 0.64316(19) 0.03152(12) 0.0363(5) Uani 1 1 d .
F11 F 0.5051(3) 0.8388(2) 0.07055(14) 0.0435(6) Uani 1 1 d .
F12 F 0.2930(3) 0.7620(2) 0.13448(12) 0.0438(6) Uani 1 1 d .
F5 F 0.0946(4) 0.7019(2) 0.37554(16) 0.0626(8) Uani 1 1 d .
F2 F 0.1598(2) 0.50814(17) 0.37384(11) 0.0260(4) Uani 1 1 d .
F9 F 0.3277(3) 0.79232(19) -0.04915(12) 0.0326(5) Uani 1 1 d .
F7 F 0.2575(3) 0.9142(2) 0.05387(14) 0.0477(6) Uani 1 1 d .
F6 F 0.1340(3) 0.61875(19) 0.49096(13) 0.0401(5) Uani 1 1 d .
F8 F 0.1196(3) 0.7193(2) 0.01381(14) 0.0482(6) Uani 1 1 d .
C17 C 1.0393(4) -0.0447(3) 0.3032(2) 0.0229(7) Uani 1 1 d .
H17 H 1.0637 -0.1050 0.3380 0.027 Uiso 1 1 calc R
N5 N 1.0076(3) 0.0569(2) 0.19929(15) 0.0163(5) Uani 1 1 d .
N1 N 0.5500(3) 0.1760(2) 0.27804(15) 0.0157(5) Uani 1 1 d .
N4 N 0.9763(3) 0.0655(2) 0.32332(15) 0.0170(5) Uani 1 1 d .
C9 C 0.7247(4) 0.6555(3) 0.2583(2) 0.0210(6) Uani 1 1 d .
H9 H 0.6872 0.7072 0.2990 0.025 Uiso 1 1 calc R
N6 N 1.0994(3) 0.3163(2) 0.18136(14) 0.0155(5) Uani 1 1 d .
N3 N 0.8207(3) 0.4650(2) 0.21572(14) 0.0142(5) Uani 1 1 d .
N2 N 0.6365(3) 0.3650(2) 0.33164(15) 0.0149(5) Uani 1 1 d .
C11 C 0.7961(4) 0.6199(3) 0.1269(2) 0.0221(7) Uani 1 1 d .
H11 H 0.8065 0.6457 0.0758 0.027 Uiso 1 1 calc R
C10 C 0.7412(4) 0.6963(3) 0.1854(2) 0.0231(7) Uani 1 1 d .
H10 H 0.7152 0.7762 0.1753 0.028 Uiso 1 1 calc R
C14 C 1.1380(4) 0.1406(3) 0.4565(2) 0.0290(8) Uani 1 1 d .
H14 H 1.1984 0.0727 0.4648 0.035 Uiso 1 1 calc R
C21 C 1.2746(4) 0.2365(3) 0.0926(2) 0.0238(7) Uani 1 1 d .
H21 H 1.3001 0.1688 0.0584 0.029 Uiso 1 1 calc R
C24 C 1.1994(4) 0.4264(3) 0.19327(18) 0.0179(6) Uani 1 1 d .
H24 H 1.1745 0.4921 0.2294 0.021 Uiso 1 1 calc R
C22 C 1.3756(4) 0.3520(3) 0.1040(2) 0.0249(7) Uani 1 1 d .
H22 H 1.4698 0.3644 0.0769 0.030 Uiso 1 1 calc R
C15 C 0.9642(4) 0.1139(3) 0.40660(19) 0.0217(7) Uani 1 1 d .
H15A H 0.8922 0.0518 0.4297 0.026 Uiso 1 1 calc R
H15B H 0.9120 0.1913 0.4070 0.026 Uiso 1 1 calc R
C18 C 1.0592(4) -0.0498(3) 0.2258(2) 0.0207(7) Uani 1 1 d .
H18 H 1.1006 -0.1140 0.1952 0.025 Uiso 1 1 calc R
C3 C 0.5351(4) 0.0511(3) 0.2339(2) 0.0209(6) Uani 1 1 d .
H3A H 0.6345 0.0460 0.2067 0.025 Uiso 1 1 calc R
H3B H 0.4334 0.0372 0.1916 0.025 Uiso 1 1 calc R
C8 C 0.7630(3) 0.5384(3) 0.27225(18) 0.0151(6) Uani 1 1 d .
C23 C 1.3380(4) 0.4483(3) 0.15490(19) 0.0221(7) Uani 1 1 d .
H23 H 1.4054 0.5280 0.1635 0.027 Uiso 1 1 calc R
C13 C 1.2093(5) 0.2517(4) 0.4885(2) 0.0374(9) Uani 1 1 d .
H13A H 1.1515 0.3212 0.4810 0.045 Uiso 1 1 calc R
H13B H 1.3194 0.2637 0.5195 0.045 Uiso 1 1 calc R
C19 C 1.0203(4) 0.0991(3) 0.12044(18) 0.0198(6) Uani 1 1 d .
H19A H 0.9070 0.1096 0.0931 0.024 Uiso 1 1 calc R
H19B H 1.0640 0.0355 0.0860 0.024 Uiso 1 1 calc R
C4 C 0.6811(3) 0.2677(3) 0.28732(17) 0.0144(6) Uani 1 1 d .
C2 C 0.5234(4) -0.0497(3) 0.2865(2) 0.0263(7) Uani 1 1 d .
H2 H 0.5002 -0.1332 0.2603 0.032 Uiso 1 1 calc R
C1 C 0.5421(4) -0.0339(3) 0.3664(2) 0.0318(8) Uani 1 1 d .
H1A H 0.5653 0.0478 0.3954 0.038 Uiso 1 1 calc R
H1B H 0.5322 -0.1043 0.3947 0.038 Uiso 1 1 calc R
C12 C 0.8355(4) 0.5051(3) 0.14444(18) 0.0189(6) Uani 1 1 d .
H12 H 0.8745 0.4527 0.1047 0.023 Uiso 1 1 calc R
C5 C 0.4226(4) 0.2165(3) 0.31591(19) 0.0191(6) Uani 1 1 d .
H5 H 0.3171 0.1690 0.3181 0.023 Uiso 1 1 calc R
C6 C 0.4759(4) 0.3351(3) 0.34881(18) 0.0185(6) Uani 1 1 d .
H6 H 0.4153 0.3881 0.3781 0.022 Uiso 1 1 calc R
C20 C 1.1367(4) 0.2210(3) 0.13152(18) 0.0173(6) Uani 1 1 d .
C16 C 0.9566(3) 0.1281(3) 0.25915(18) 0.0151(6) Uani 1 1 d .
C7 C 0.7409(4) 0.4872(3) 0.34948(18) 0.0171(6) Uani 1 1 d .
H7A H 0.8526 0.4797 0.3801 0.021 Uiso 1 1 calc R
H7B H 0.6866 0.5449 0.3832 0.021 Uiso 1 1 calc R

loop_
_atom_site_aniso_label
_atom_site_aniso_U_11
_atom_site_aniso_U_22
_atom_site_aniso_U_33
_atom_site_aniso_U_23
_atom_site_aniso_U_13
_atom_site_aniso_U_12
Pd1 0.01189(11) 0.01263(11) 0.01358(12) 0.00240(8) 0.00336(8) 0.00256(8)
P1 0.0201(4) 0.0232(4) 0.0203(4) -0.0013(3) 0.0054(3) -0.0015(3)
P2 0.0310(5) 0.0323(5) 0.0186(4) -0.0036(4) -0.0010(3) 0.0171(4)
F3 0.0406(14) 0.0663(17) 0.0632(18) -0.0231(14) -0.0229(12) 0.0265(13)
F1 0.096(2) 0.0609(17) 0.0579(18) -0.0240(14) 0.0591(17) -0.0451(16)
F4 0.0516(14) 0.0325(12) 0.0499(15) -0.0206(11) 0.0196(12) -0.0171(11)
F10 0.0547(14) 0.0320(11) 0.0298(12) 0.0084(9) 0.0162(10) 0.0205(10)
F11 0.0360(12) 0.0452(13) 0.0442(14) 0.0066(11) -0.0096(10) 0.0055(11)
F12 0.0594(15) 0.0575(15) 0.0185(11) -0.0007(10) 0.0062(10) 0.0293(13)
F5 0.0802(19) 0.0358(13) 0.0636(18) 0.0150(12) -0.0295(15) 0.0188(13)
F2 0.0237(9) 0.0250(10) 0.0263(11) -0.0030(8) 0.0026(8) -0.0007(8)
F9 0.0414(12) 0.0388(11) 0.0210(10) 0.0039(9) 0.0035(9) 0.0212(10)
F7 0.0661(16) 0.0445(13) 0.0350(13) -0.0056(10) 0.0026(11) 0.0341(13)
F6 0.0594(15) 0.0335(11) 0.0327(12) 0.0050(10) 0.0251(11) 0.0054(11)
F8 0.0299(12) 0.0750(17) 0.0374(14) 0.0054(12) 0.0032(10) 0.0040(12)
C17 0.0196(15) 0.0161(14) 0.0338(19) 0.0091(13) 0.0025(13) 0.0033(12)
N5 0.0155(12) 0.0154(12) 0.0188(13) 0.0014(10) 0.0036(10) 0.0049(10)
N1 0.0149(11) 0.0151(11) 0.0173(13) 0.0015(10) 0.0034(10) 0.0026(10)
N4 0.0140(12) 0.0174(12) 0.0192(13) 0.0051(10) 0.0022(10) -0.0009(10)
C9 0.0219(15) 0.0162(14) 0.0239(17) 0.0014(12) 0.0004(13) 0.0039(12)
N6 0.0179(12) 0.0174(12) 0.0121(12) 0.0034(10) 0.0036(9) 0.0035(10)
N3 0.0122(11) 0.0146(11) 0.0152(12) 0.0024(10) 0.0004(9) 0.0015(9)
N2 0.0142(11) 0.0149(11) 0.0158(13) 0.0014(10) 0.0033(9) 0.0031(10)
C11 0.0226(15) 0.0220(15) 0.0206(16) 0.0081(13) -0.0003(12) -0.0011(13)
C10 0.0216(15) 0.0144(14) 0.0312(19) 0.0050(13) -0.0033(13) 0.0018(12)
C14 0.0279(18) 0.0373(19) 0.0230(18) 0.0064(15) 0.0057(14) 0.0054(16)
C21 0.0237(16) 0.0310(17) 0.0209(17) 0.0072(14) 0.0089(13) 0.0109(14)
C24 0.0178(14) 0.0187(14) 0.0174(15) 0.0038(12) 0.0024(12) 0.0031(12)
C22 0.0193(15) 0.0373(19) 0.0230(17) 0.0143(15) 0.0107(13) 0.0045(14)
C15 0.0179(15) 0.0298(17) 0.0184(16) 0.0073(13) 0.0054(12) 0.0004(13)
C18 0.0181(14) 0.0136(14) 0.0301(18) 0.0019(13) 0.0015(13) 0.0048(12)
C3 0.0178(14) 0.0171(14) 0.0254(17) -0.0033(13) 0.0029(12) 0.0003(12)
C8 0.0107(13) 0.0150(13) 0.0171(15) 0.0001(11) -0.0020(11) -0.0007(11)
C23 0.0171(14) 0.0286(17) 0.0202(16) 0.0080(13) 0.0017(12) -0.0012(13)
C13 0.0313(19) 0.047(2) 0.032(2) -0.0035(18) 0.0072(16) 0.0020(18)
C19 0.0235(15) 0.0207(15) 0.0159(15) 0.0002(12) 0.0031(12) 0.0080(13)
C4 0.0147(13) 0.0153(13) 0.0136(14) 0.0027(11) 0.0012(11) 0.0043(11)
C2 0.0186(15) 0.0173(15) 0.041(2) 0.0035(14) 0.0012(14) 0.0009(13)
C1 0.0292(18) 0.0263(17) 0.042(2) 0.0168(16) 0.0033(16) 0.0035(15)
C12 0.0191(15) 0.0206(15) 0.0158(15) 0.0022(12) 0.0005(12) 0.0015(12)
C5 0.0129(13) 0.0222(15) 0.0239(17) 0.0063(13) 0.0066(12) 0.0023(12)
C6 0.0158(14) 0.0247(16) 0.0178(16) 0.0033(12) 0.0075(11) 0.0075(12)
C20 0.0152(14) 0.0221(15) 0.0157(15) 0.0035(12) 0.0018(11) 0.0069(12)
C16 0.0111(13) 0.0156(13) 0.0185(15) 0.0022(11) 0.0029(11) 0.0010(11)
C7 0.0192(14) 0.0149(13) 0.0163(15) -0.0007(11) 0.0028(11) 0.0013(12)

loop_
_atom_type_symbol
_atom_type_description
_atom_type_scat_dispersion_real
_atom_type_scat_dispersion_imag
_atom_type_scat_source
C C 0.0033 0.0016 'International Tables Vol C Tables 4.2.6.8 and 6.1.1.4'
H H 0.0000 0.0000 'International Tables Vol C Tables 4.2.6.8 and 6.1.1.4'
N N 0.0061 0.0033 'International Tables Vol C Tables 4.2.6.8 and 6.1.1.4'
F F 0.0171 0.0103 'International Tables Vol C Tables 4.2.6.8 and 6.1.1.4'
P P 0.1023 0.0942 'International Tables Vol C Tables 4.2.6.8 and 6.1.1.4'
Pd Pd -0.9988 1.0072 'International Tables Vol C Tables 4.2.6.8 and 6.1.1.4'

loop_
_geom_angle_atom_site_label_1
_geom_angle_atom_site_label_2
_geom_angle_atom_site_label_3
_geom_angle
C16 Pd1 C4 95.25(11)
C16 Pd1 N6 86.22(10)
C4 Pd1 N6 176.83(10)
C16 Pd1 N3 178.77(11)
C4 Pd1 N3 85.97(10)
N6 Pd1 N3 92.55(9)
F5 P1 F1 92.81(18)
F5 P1 F6 90.17(15)
F1 P1 F6 176.92(17)
F5 P1 F4 90.32(14)
F1 P1 F4 90.75(13)
F6 P1 F4 90.02(12)
F5 P1 F2 89.69(12)
F1 P1 F2 89.41(12)
F6 P1 F2 89.81(11)
F4 P1 F2 179.84(14)
F5 P1 F3 177.87(16)
F1 P1 F3 88.68(18)
F6 P1 F3 88.32(14)
F4 P1 F3 91.18(14)
F2 P1 F3 88.79(12)
F8 P2 F10 91.58(14)
F8 P2 F9 89.19(12)
F10 P2 F9 90.26(11)
F8 P2 F11 178.40(14)
F10 P2 F11 89.71(12)
F9 P2 F11 89.85(12)
F8 P2 F12 90.29(13)
F10 P2 F12 90.11(11)
F9 P2 F12 179.37(12)
F11 P2 F12 90.67(13)
F8 P2 F7 89.75(14)
F10 P2 F7 178.61(15)
F9 P2 F7 89.35(12)
F11 P2 F7 88.96(13)
F12 P2 F7 90.29(12)
C18 C17 N4 107.3(3)
C18 C17 H17 126.3
N4 C17 H17 126.3
C16 N5 C18 110.9(3)
C16 N5 C19 122.0(2)
C18 N5 C19 126.8(2)
C4 N1 C5 110.1(2)
C4 N1 C3 127.0(2)
C5 N1 C3 122.8(3)
C16 N4 C17 110.2(3)
C16 N4 C15 125.8(2)
C17 N4 C15 123.1(3)
C10 C9 C8 119.7(3)
C10 C9 H9 120.1
C8 C9 H9 120.1
C24 N6 C20 119.1(3)
C24 N6 Pd1 120.49(19)
C20 N6 Pd1 120.4(2)
C12 N3 C8 119.1(2)
C12 N3 Pd1 120.05(19)
C8 N3 Pd1 120.82(19)
C4 N2 C6 110.6(2)
C4 N2 C7 122.5(2)
C6 N2 C7 126.6(2)
C10 C11 C12 118.5(3)
C10 C11 H11 120.8
C12 C11 H11 120.8
C9 C10 C11 119.4(3)
C9 C10 H10 120.3
C11 C10 H10 120.3
C13 C14 C15 123.2(3)
C13 C14 H14 118.4
C15 C14 H14 118.4
C20 C21 C22 119.4(3)
C20 C21 H21 120.3
C22 C21 H21 120.3
N6 C24 C23 122.5(3)
N6 C24 H24 118.8
C23 C24 H24 118.8
C23 C22 C21 119.4(3)
C23 C22 H22 120.3
C21 C22 H22 120.3
N4 C15 C14 109.3(2)
N4 C15 H15A 109.8
C14 C15 H15A 109.8
N4 C15 H15B 109.8
C14 C15 H15B 109.8
H15A C15 H15B 108.3
C17 C18 N5 106.4(3)
C17 C18 H18 126.8
N5 C18 H18 126.8
N1 C3 C2 113.3(3)
N1 C3 H3A 108.9
C2 C3 H3A 108.9
N1 C3 H3B 108.9
C2 C3 H3B 108.9
H3A C3 H3B 107.7
N3 C8 C9 120.8(3)
N3 C8 C7 117.2(2)
C9 C8 C7 121.9(3)
C22 C23 C24 118.5(3)
C22 C23 H23 120.7
C24 C23 H23 120.7
C14 C13 H13A 120.0
C14 C13 H13B 120.0
H13A C13 H13B 120.0
N5 C19 C20 110.1(2)
N5 C19 H19A 109.6
C20 C19 H19A 109.6
N5 C19 H19B 109.6
C20 C19 H19B 109.6
H19A C19 H19B 108.2
N1 C4 N2 105.5(2)
N1 C4 Pd1 134.0(2)
N2 C4 Pd1 119.7(2)
C1 C2 C3 126.2(3)
C1 C2 H2 116.9
C3 C2 H2 116.9
C2 C1 H1A 120.0
C2 C1 H1B 120.0
H1A C1 H1B 120.0
N3 C12 C11 122.4(3)
N3 C12 H12 118.8
C11 C12 H12 118.8
C6 C5 N1 107.3(3)
C6 C5 H5 126.3
N1 C5 H5 126.3
C5 C6 N2 106.4(3)
C5 C6 H6 126.8
N2 C6 H6 126.8
N6 C20 C21 121.1(3)
N6 C20 C19 116.9(3)
C21 C20 C19 122.0(3)
N4 C16 N5 105.2(2)
N4 C16 Pd1 135.6(2)
N5 C16 Pd1 119.1(2)
N2 C7 C8 109.8(2)
N2 C7 H7A 109.7
C8 C7 H7A 109.7
N2 C7 H7B 109.7
C8 C7 H7B 109.7
H7A C7 H7B 108.2

loop_
_geom_bond_atom_site_label_1
_geom_bond_atom_site_label_2
_geom_bond_distance
Pd1 C16 1.977(3)
Pd1 C4 1.979(3)
Pd1 N6 2.091(2)
Pd1 N3 2.101(2)
P1 F5 1.573(2)
P1 F1 1.582(2)
P1 F6 1.588(2)
P1 F4 1.595(2)
P1 F2 1.604(2)
P1 F3 1.607(2)
P2 F8 1.583(2)
P2 F10 1.589(2)
P2 F9 1.602(2)
P2 F11 1.606(2)
P2 F12 1.607(2)
P2 F7 1.610(2)
C17 C18 1.338(5)
C17 N4 1.391(4)
C17 H17 0.9500
N5 C16 1.353(4)
N5 C18 1.383(4)
N5 C19 1.471(4)
N1 C4 1.342(4)
N1 C5 1.386(4)
N1 C3 1.460(4)
N4 C16 1.345(4)
N4 C15 1.470(4)
C9 C10 1.376(5)
C9 C8 1.388(4)
C9 H9 0.9500
N6 C24 1.338(4)
N6 C20 1.357(4)
N3 C12 1.344(4)
N3 C8 1.354(4)
N2 C4 1.349(4)
N2 C6 1.382(4)
N2 C7 1.460(4)
C11 C10 1.383(5)
C11 C12 1.384(4)
C11 H11 0.9500
C10 H10 0.9500
C14 C13 1.295(5)
C14 C15 1.504(4)
C14 H14 0.9500
C21 C20 1.381(4)
C21 C22 1.390(5)
C21 H21 0.9500
C24 C23 1.387(4)
C24 H24 0.9500
C22 C23 1.377(5)
C22 H22 0.9500
C15 H15A 0.9900
C15 H15B 0.9900
C18 H18 0.9500
C3 C2 1.492(5)
C3 H3A 0.9900
C3 H3B 0.9900
C8 C7 1.502(4)
C23 H23 0.9500
C13 H13A 0.9500
C13 H13B 0.9500
C19 C20 1.506(4)
C19 H19A 0.9900
C19 H19B 0.9900
C2 C1 1.326(5)
C2 H2 0.9500
C1 H1A 0.9500
C1 H1B 0.9500
C12 H12 0.9500
C5 C6 1.340(4)
C5 H5 0.9500
C6 H6 0.9500
C7 H7A 0.9900
C7 H7B 0.9900

loop_
_geom_torsion_atom_site_label_1
_geom_torsion_atom_site_label_2
_geom_torsion_atom_site_label_3
_geom_torsion_atom_site_label_4
_geom_torsion
C18 C17 N4 C16 0.2(3)
C18 C17 N4 C15 -169.7(3)
C16 Pd1 N6 C24 -137.4(2)
C4 Pd1 N6 C24 104.8(19)
N3 Pd1 N6 C24 42.6(2)
C16 Pd1 N6 C20 42.5(2)
C4 Pd1 N6 C20 -75.2(19)
N3 Pd1 N6 C20 -137.4(2)
C16 Pd1 N3 C12 37(5)
C4 Pd1 N3 C12 -137.5(2)
N6 Pd1 N3 C12 39.7(2)
C16 Pd1 N3 C8 -142(5)
C4 Pd1 N3 C8 43.0(2)
N6 Pd1 N3 C8 -139.8(2)
C8 C9 C10 C11 -0.1(5)
C12 C11 C10 C9 -1.1(5)
C20 N6 C24 C23 1.7(4)
Pd1 N6 C24 C23 -178.3(2)
C20 C21 C22 C23 1.0(5)
C16 N4 C15 C14 -106.6(3)
C17 N4 C15 C14 61.6(4)
C13 C14 C15 N4 115.3(4)
N4 C17 C18 N5 -0.3(3)
C16 N5 C18 C17 0.2(3)
C19 N5 C18 C17 174.0(3)
C4 N1 C3 C2 116.1(3)
C5 N1 C3 C2 -65.2(4)
C12 N3 C8 C9 -2.1(4)
Pd1 N3 C8 C9 177.3(2)
C12 N3 C8 C7 177.2(2)
Pd1 N3 C8 C7 -3.3(3)
C10 C9 C8 N3 1.7(4)
C10 C9 C8 C7 -177.6(3)
C21 C22 C23 C24 0.0(4)
N6 C24 C23 C22 -1.4(4)
C16 N5 C19 C20 57.0(3)
C18 N5 C19 C20 -116.1(3)
C5 N1 C4 N2 0.6(3)
C3 N1 C4 N2 179.5(3)
C5 N1 C4 Pd1 -169.0(2)
C3 N1 C4 Pd1 9.9(4)
C6 N2 C4 N1 -1.2(3)
C7 N2 C4 N1 -174.9(2)
C6 N2 C4 Pd1 170.23(19)
C7 N2 C4 Pd1 -3.5(3)
C16 Pd1 C4 N1 -50.3(3)
N6 Pd1 C4 N1 67.2(19)
N3 Pd1 C4 N1 129.5(3)
C16 Pd1 C4 N2 141.2(2)
N6 Pd1 C4 N2 -101.3(19)
N3 Pd1 C4 N2 -38.9(2)
N1 C3 C2 C1 -7.2(5)
C8 N3 C12 C11 0.9(4)
Pd1 N3 C12 C11 -178.6(2)
C10 C11 C12 N3 0.7(5)
C4 N1 C5 C6 0.2(3)
C3 N1 C5 C6 -178.7(3)
N1 C5 C6 N2 -0.9(3)
C4 N2 C6 C5 1.3(3)
C7 N2 C6 C5 174.7(3)
C24 N6 C20 C21 -0.6(4)
Pd1 N6 C20 C21 179.4(2)
C24 N6 C20 C19 179.9(2)
Pd1 N6 C20 C19 -0.1(3)
C22 C21 C20 N6 -0.7(4)
C22 C21 C20 C19 178.8(3)
N5 C19 C20 N6 -55.6(3)
N5 C19 C20 C21 124.9(3)
C17 N4 C16 N5 -0.1(3)
C15 N4 C16 N5 169.5(3)
C17 N4 C16 Pd1 -175.9(2)
C15 N4 C16 Pd1 -6.3(5)
C18 N5 C16 N4 -0.1(3)
C19 N5 C16 N4 -174.2(2)
C18 N5 C16 Pd1 176.5(2)
C19 N5 C16 Pd1 2.5(4)
C4 Pd1 C16 N4 -50.5(3)
N6 Pd1 C16 N4 132.3(3)
N3 Pd1 C16 N4 135(5)
C4 Pd1 C16 N5 134.1(2)
N6 Pd1 C16 N5 -43.0(2)
N3 Pd1 C16 N5 -41(5)
C4 N2 C7 C8 60.1(3)
C6 N2 C7 C8 -112.6(3)
N3 C8 C7 N2 -53.1(3)
C9 C8 C7 N2 126.3(3)
